data_4082511
loop_
_publ_author_name
'Oliva-Madrid, Mar\'ia-Jos\'e'
'Garc\?\'ia-L\'opez, Jos\'e-Antonio'
'Saura-Llamas, Isabel'
'Bautista, Delia'
'Vicente, Jos\'e'

_publ_section_title
;
 Reactivity of Eight-Membered Palladacycles Arising from Monoinsertion of
 Alkynes into the Pd--C bond of Ortho-Palladated Phenethylamines toward
 Unsaturated Molecules. Synthesis of Dihydro-3-Benzazocinones, N7-amino
 Acids, N7-amino Esters, and 3-Benzazepines
;
_journal_issue 1
_journal_name_full Organometallics
_journal_page_first 19
_journal_paper_doi 10.1021/om4010059
_journal_volume 33
_journal_year 2014
_chemical_formula_sum 'C29.5 H33.5 Cl2.5 N2 O0 Pd'
_chemical_formula_weight 611.11
_chemical_name_systematic
; 
 ? 
;
_space_group_IT_number 14
_symmetry_cell_setting monoclinic
_symmetry_space_group_name_Hall '-P 2yn'
_symmetry_space_group_name_H-M 'P 1 21/n 1'
_atom_sites_solution_hydrogens geom
_atom_sites_solution_primary direct
_atom_sites_solution_secondary difmap
_audit_creation_method SHELXL-97
_cell_angle_alpha 90.00
_cell_angle_beta 107.476(2)
_cell_angle_gamma 90.00
_cell_formula_units_Z 4
_cell_length_a 13.5784(11)
_cell_length_b 14.6078(12)
_cell_length_c 14.8645(12)
_cell_measurement_reflns_used 6979
_cell_measurement_temperature 100(2)
_cell_measurement_theta_max 28.68
_cell_measurement_theta_min 2.26
_cell_volume 2812.3(4)
_computing_cell_refinement 'Bruker SAINT'
_computing_data_collection 'Bruker SMART'
_computing_data_reduction 'Bruker SAINT'
_computing_molecular_graphics 'Bruker SHELXTL'
_computing_publication_material 'Bruker SHELXTL'
_computing_structure_refinement 'SHELXL-97 (Sheldrick, 1997)'
_computing_structure_solution 'SHELXS-97 (Sheldrick, 1990)'
_diffrn_ambient_temperature 100(2)
_diffrn_detector_area_resol_mean 8.26
_diffrn_measured_fraction_theta_full 0.998
_diffrn_measured_fraction_theta_max 0.932
_diffrn_measurement_device_type 'Bruker SMART APEX CCD'
_diffrn_measurement_method \w-scan
_diffrn_radiation_monochromator graphite
_diffrn_radiation_source 'fine-focus sealed tube'
_diffrn_radiation_type MoK\a
_diffrn_radiation_wavelength 0.71073
_diffrn_reflns_av_R_equivalents 0.0202
_diffrn_reflns_av_sigmaI/netI 0.0162
_diffrn_reflns_limit_h_max 18
_diffrn_reflns_limit_h_min -18
_diffrn_reflns_limit_k_max 18
_diffrn_reflns_limit_k_min -18
_diffrn_reflns_limit_l_max 19
_diffrn_reflns_limit_l_min -19
_diffrn_reflns_number 33683
_diffrn_reflns_theta_full 26.00
_diffrn_reflns_theta_max 28.74
_diffrn_reflns_theta_min 2.00
_exptl_absorpt_coefficient_mu 0.918
_exptl_absorpt_correction_T_max 0.8978
_exptl_absorpt_correction_T_min 0.7794
_exptl_absorpt_correction_type multi-scan
_exptl_absorpt_process_details SADABS
_exptl_crystal_colour colourless
_exptl_crystal_density_diffrn 1.443
_exptl_crystal_density_method 'not measured'
_exptl_crystal_description block
_exptl_crystal_F_000 1252
_exptl_crystal_size_max 0.34
_exptl_crystal_size_mid 0.24
_exptl_crystal_size_min 0.12
_refine_diff_density_max 0.737
_refine_diff_density_min -0.753
_refine_diff_density_rms 0.067
_refine_ls_extinction_method none
_refine_ls_goodness_of_fit_ref 1.035
_refine_ls_hydrogen_treatment 'NH2 free with SADI, rigid methyls, others riding'
_refine_ls_matrix_type full
_refine_ls_number_parameters 347
_refine_ls_number_reflns 6790
_refine_ls_number_restraints 7
_refine_ls_restrained_S_all 1.046
_refine_ls_R_factor_all 0.0280
_refine_ls_R_factor_gt 0.0262
_refine_ls_shift/su_max 0.002
_refine_ls_shift/su_mean 0.000
_refine_ls_structure_factor_coef Fsqd
_refine_ls_weighting_details 'calc w=1/[\s^2^(Fo^2^)+(0.0288P)^2^+2.9913P] where P=(Fo^2^+2Fc^2^)/3'
_refine_ls_weighting_scheme calc
_refine_ls_wR_factor_gt 0.0625
_refine_ls_wR_factor_ref 0.0636
_reflns_number_gt 6447
_reflns_number_total 6790
_reflns_threshold_expression >2sigma(I)
_cod_data_source_file om4010059_si_002.cif
_cod_data_source_block jah26s
_cod_original_sg_symbol_H-M 'P 2(1)/n'
_cod_original_formula_sum 'C29.50 H33.50 Cl2.50 N2 O0 Pd'
_cod_database_code 4082511

loop_
_symmetry_equiv_pos_as_xyz
'x, y, z'
'-x+1/2, y+1/2, -z+1/2'
'-x, -y, -z'
'x-1/2, -y-1/2, z-1/2'

loop_
_atom_site_label
_atom_site_type_symbol
_atom_site_fract_x
_atom_site_fract_y
_atom_site_fract_z
_atom_site_U_iso_or_equiv
_atom_site_adp_type
_atom_site_occupancy
_atom_site_symmetry_multiplicity
_atom_site_calc_flag
_atom_site_refinement_flags
_atom_site_disorder_assembly
_atom_site_disorder_group
Pd1 Pd 0.217557(9) 0.934923(8) 0.151238(8) 0.01316(4) Uani 1 1 d . . .
N1 N 0.19406(11) 0.97329(10) 0.01068(10) 0.0172(3) Uani 1 1 d D . .
H01A H 0.2391(15) 1.0140(14) 0.0106(15) 0.019(5) Uiso 1 1 d D . .
H01B H 0.1351(14) 0.9973(16) -0.0081(16) 0.026(6) Uiso 1 1 d D . .
Cl1 Cl 0.03409(3) 0.92327(3) 0.12654(3) 0.01988(9) Uani 1 1 d . . .
C1 C 0.37676(12) 0.78836(11) 0.14103(12) 0.0160(3) Uani 1 1 d . . .
C2 C 0.31024(13) 0.77419(11) 0.04936(12) 0.0165(3) Uani 1 1 d . . .
C3 C 0.26299(14) 0.68839(13) 0.02814(13) 0.0222(4) Uani 1 1 d . . .
H3 H 0.2175 0.6776 -0.0333 0.027 Uiso 1 1 calc R . .
C4 C 0.28076(16) 0.61898(13) 0.09438(14) 0.0258(4) Uani 1 1 d . . .
H4 H 0.2469 0.5617 0.0782 0.031 Uiso 1 1 calc R . .
C5 C 0.34786(15) 0.63253(12) 0.18438(13) 0.0236(4) Uani 1 1 d . . .
H5 H 0.3608 0.5849 0.2300 0.028 Uiso 1 1 calc R . .
C6 C 0.39547(13) 0.71677(12) 0.20630(12) 0.0195(3) Uani 1 1 d . . .
H6 H 0.4422 0.7262 0.2675 0.023 Uiso 1 1 calc R . .
C7 C 0.42904(12) 0.87848(11) 0.17034(11) 0.0161(3) Uani 1 1 d . . .
C8 C 0.37034(13) 0.95152(11) 0.17277(11) 0.0154(3) Uani 1 1 d . . .
C9 C 0.19679(14) 0.90158(13) -0.06099(12) 0.0198(3) Uani 1 1 d . . .
C10 C 0.29676(13) 0.84432(12) -0.02855(12) 0.0182(3) Uani 1 1 d . . .
H10A H 0.3040 0.8117 -0.0846 0.022 Uiso 1 1 calc R . .
H10B H 0.3553 0.8877 -0.0083 0.022 Uiso 1 1 calc R . .
C11 C 0.10061(14) 0.84308(14) -0.07709(14) 0.0268(4) Uani 1 1 d . . .
H11A H 0.0992 0.8161 -0.0171 0.040 Uiso 1 1 calc R . .
H11B H 0.1014 0.7942 -0.1220 0.040 Uiso 1 1 calc R . .
H11C H 0.0391 0.8812 -0.1026 0.040 Uiso 1 1 calc R . .
C12 C 0.19605(18) 0.95058(16) -0.15206(14) 0.0335(5) Uani 1 1 d . . .
H12A H 0.1359 0.9911 -0.1720 0.050 Uiso 1 1 calc R . .
H12B H 0.1925 0.9052 -0.2015 0.050 Uiso 1 1 calc R . .
H12C H 0.2593 0.9868 -0.1411 0.050 Uiso 1 1 calc R . .
C13 C 0.25716(13) 0.89523(11) 0.28193(12) 0.0173(3) Uani 1 1 d . . .
N2 N 0.28850(11) 0.86873(11) 0.35806(10) 0.0198(3) Uani 1 1 d . . .
C14 C 0.34742(14) 0.83052(13) 0.44987(12) 0.0219(4) Uani 1 1 d . . .
C15 C 0.33110(16) 0.72699(14) 0.44517(15) 0.0294(4) Uani 1 1 d . . .
H15A H 0.2584 0.7134 0.4376 0.044 Uiso 1 1 calc R . .
H15B H 0.3745 0.6989 0.5035 0.044 Uiso 1 1 calc R . .
H15C H 0.3500 0.7022 0.3913 0.044 Uiso 1 1 calc R . .
C16 C 0.46018(15) 0.85638(14) 0.46366(14) 0.0298(4) Uani 1 1 d . . .
H16A H 0.4824 0.8311 0.4118 0.045 Uiso 1 1 calc R . .
H16B H 0.5035 0.8314 0.5237 0.045 Uiso 1 1 calc R . .
H16C H 0.4669 0.9232 0.4643 0.045 Uiso 1 1 calc R . .
C17 C 0.3091(2) 0.87366(18) 0.52637(15) 0.0427(6) Uani 1 1 d . . .
H17A H 0.3224 0.9397 0.5287 0.064 Uiso 1 1 calc R . .
H17B H 0.3454 0.8462 0.5875 0.064 Uiso 1 1 calc R . .
H17C H 0.2347 0.8629 0.5121 0.064 Uiso 1 1 calc R . .
C21 C 0.40442(12) 1.04816(11) 0.18642(12) 0.0161(3) Uani 1 1 d . . .
C22 C 0.45330(14) 1.08918(13) 0.12611(14) 0.0232(4) Uani 1 1 d . . .
H22 H 0.4672 1.0540 0.0776 0.028 Uiso 1 1 calc R . .
C23 C 0.48176(16) 1.18119(13) 0.13655(16) 0.0289(4) Uani 1 1 d . . .
H23 H 0.5147 1.2082 0.0950 0.035 Uiso 1 1 calc R . .
C24 C 0.46231(14) 1.23352(13) 0.20713(15) 0.0262(4) Uani 1 1 d . . .
H24 H 0.4826 1.2960 0.2146 0.031 Uiso 1 1 calc R . .
C25 C 0.41309(14) 1.19403(13) 0.26683(13) 0.0230(4) Uani 1 1 d . . .
H25 H 0.3992 1.2297 0.3151 0.028 Uiso 1 1 calc R . .
C26 C 0.38409(13) 1.10261(12) 0.25624(12) 0.0193(3) Uani 1 1 d . . .
H26 H 0.3498 1.0765 0.2972 0.023 Uiso 1 1 calc R . .
C31 C 0.54428(13) 0.87601(12) 0.20017(12) 0.0174(3) Uani 1 1 d . . .
C32 C 0.59522(15) 0.81280(14) 0.15919(15) 0.0280(4) Uani 1 1 d . . .
H32 H 0.5562 0.7756 0.1086 0.034 Uiso 1 1 calc R . .
C33 C 0.70202(16) 0.80350(16) 0.19132(17) 0.0348(5) Uani 1 1 d . . .
H33 H 0.7352 0.7598 0.1629 0.042 Uiso 1 1 calc R . .
C34 C 0.76013(15) 0.85741(15) 0.26421(16) 0.0304(4) Uani 1 1 d . . .
H34 H 0.8331 0.8508 0.2864 0.036 Uiso 1 1 calc R . .
C35 C 0.71115(14) 0.92118(14) 0.30475(14) 0.0245(4) Uani 1 1 d . . .
H35 H 0.7508 0.9592 0.3543 0.029 Uiso 1 1 calc R . .
C36 C 0.60440(13) 0.93005(12) 0.27355(12) 0.0196(3) Uani 1 1 d . . .
H36 H 0.5718 0.9736 0.3027 0.023 Uiso 1 1 calc R . .
C99 C 0.5356(4) 0.4861(3) 0.9949(3) 0.0408(11) Uani 0.50 1 d PD A -1
H99 H 0.6076 0.4643 1.0034 0.049 Uiso 0.50 1 calc PR A -1
Cl2 Cl 0.50047(18) 0.53031(18) 0.88470(13) 0.0974(8) Uani 0.50 1 d PD A -1
Cl3 Cl 0.55368(12) 0.57785(11) 1.07891(14) 0.0651(5) Uani 0.50 1 d PD A -1
Cl4 Cl 0.48022(16) 0.39785(12) 1.02114(19) 0.0886(6) Uani 0.50 1 d PD A -1

loop_
_atom_site_aniso_label
_atom_site_aniso_U_11
_atom_site_aniso_U_22
_atom_site_aniso_U_33
_atom_site_aniso_U_23
_atom_site_aniso_U_13
_atom_site_aniso_U_12
Pd1 0.01157(7) 0.01279(7) 0.01372(7) 0.00112(4) 0.00169(5) 0.00062(4)
N1 0.0150(7) 0.0170(7) 0.0183(7) 0.0030(5) 0.0030(5) -0.0003(6)
Cl1 0.01294(17) 0.0237(2) 0.02163(19) 0.00545(15) 0.00309(15) 0.00144(14)
C1 0.0143(7) 0.0152(7) 0.0184(8) -0.0017(6) 0.0046(6) 0.0012(6)
C2 0.0166(7) 0.0170(8) 0.0164(7) -0.0008(6) 0.0058(6) 0.0010(6)
C3 0.0241(9) 0.0218(9) 0.0201(8) -0.0057(7) 0.0059(7) -0.0021(7)
C4 0.0333(10) 0.0168(8) 0.0299(10) -0.0056(7) 0.0134(8) -0.0065(7)
C5 0.0301(9) 0.0171(8) 0.0253(9) 0.0041(7) 0.0109(8) 0.0030(7)
C6 0.0202(8) 0.0190(8) 0.0180(8) 0.0006(6) 0.0037(6) 0.0034(6)
C7 0.0147(7) 0.0173(8) 0.0144(7) -0.0007(6) 0.0017(6) -0.0019(6)
C8 0.0142(7) 0.0167(8) 0.0138(7) 0.0003(6) 0.0018(6) -0.0014(6)
C9 0.0199(8) 0.0242(9) 0.0140(7) 0.0013(6) 0.0028(6) 0.0026(7)
C10 0.0182(8) 0.0216(8) 0.0151(7) 0.0010(6) 0.0054(6) 0.0010(6)
C11 0.0194(8) 0.0291(10) 0.0269(9) -0.0091(8) -0.0005(7) -0.0015(7)
C12 0.0382(11) 0.0446(12) 0.0191(9) 0.0112(8) 0.0106(8) 0.0147(10)
C13 0.0148(7) 0.0160(7) 0.0211(8) -0.0005(6) 0.0056(6) 0.0003(6)
N2 0.0196(7) 0.0208(7) 0.0192(7) 0.0028(6) 0.0061(6) 0.0019(6)
C14 0.0249(9) 0.0242(9) 0.0150(8) 0.0053(7) 0.0038(7) 0.0064(7)
C15 0.0300(10) 0.0255(10) 0.0292(10) 0.0091(8) 0.0034(8) 0.0011(8)
C16 0.0259(9) 0.0306(10) 0.0260(9) -0.0008(8) -0.0025(8) -0.0011(8)
C17 0.0610(16) 0.0482(14) 0.0241(10) 0.0123(10) 0.0205(10) 0.0260(12)
C21 0.0122(7) 0.0164(7) 0.0178(8) -0.0001(6) 0.0014(6) 0.0006(6)
C22 0.0242(9) 0.0197(8) 0.0294(9) -0.0018(7) 0.0138(8) -0.0003(7)
C23 0.0292(10) 0.0213(9) 0.0419(11) 0.0010(8) 0.0190(9) -0.0035(8)
C24 0.0219(9) 0.0161(8) 0.0397(11) -0.0024(7) 0.0078(8) -0.0036(7)
C25 0.0233(9) 0.0194(8) 0.0235(9) -0.0044(7) 0.0027(7) 0.0016(7)
C26 0.0191(8) 0.0180(8) 0.0191(8) -0.0001(6) 0.0032(6) 0.0001(6)
C31 0.0152(7) 0.0179(8) 0.0183(8) 0.0030(6) 0.0040(6) 0.0016(6)
C32 0.0223(9) 0.0279(10) 0.0342(10) -0.0072(8) 0.0089(8) 0.0016(8)
C33 0.0249(10) 0.0346(11) 0.0488(13) -0.0031(10) 0.0169(9) 0.0081(8)
C34 0.0145(8) 0.0364(11) 0.0399(11) 0.0102(9) 0.0074(8) 0.0030(8)
C35 0.0160(8) 0.0319(10) 0.0226(9) 0.0055(7) 0.0012(7) -0.0037(7)
C36 0.0162(8) 0.0237(9) 0.0177(8) 0.0028(6) 0.0035(6) 0.0001(6)
C99 0.043(3) 0.033(2) 0.035(2) -0.0041(19) -0.006(2) 0.0119(19)
Cl2 0.1039(15) 0.1308(18) 0.0587(10) 0.0394(11) 0.0261(10) 0.0823(15)
Cl3 0.0513(8) 0.0557(8) 0.0968(13) -0.0332(8) 0.0349(8) 0.0022(6)
Cl4 0.0792(12) 0.0414(8) 0.145(2) 0.0077(10) 0.0328(13) -0.0168(8)

loop_
_atom_type_symbol
_atom_type_description
_atom_type_scat_dispersion_real
_atom_type_scat_dispersion_imag
_atom_type_scat_source
C C 0.0033 0.0016 'International Tables Vol C Tables 4.2.6.8 and 6.1.1.4'
H H 0.0000 0.0000 'International Tables Vol C Tables 4.2.6.8 and 6.1.1.4'
N N 0.0061 0.0033 'International Tables Vol C Tables 4.2.6.8 and 6.1.1.4'
O O 0.0106 0.0060 'International Tables Vol C Tables 4.2.6.8 and 6.1.1.4'
Cl Cl 0.1484 0.1585 'International Tables Vol C Tables 4.2.6.8 and 6.1.1.4'
Pd Pd -0.9988 1.0072 'International Tables Vol C Tables 4.2.6.8 and 6.1.1.4'

loop_
_geom_angle_atom_site_label_1
_geom_angle_atom_site_label_2
_geom_angle_atom_site_label_3
_geom_angle
C13 Pd1 C8 85.10(7)
C13 Pd1 N1 172.68(6)
C8 Pd1 N1 88.13(6)
C13 Pd1 Cl1 95.41(5)
C8 Pd1 Cl1 177.11(5)
N1 Pd1 Cl1 91.49(4)
C9 N1 Pd1 119.49(11)
C6 C1 C2 119.53(15)
C6 C1 C7 118.99(15)
C2 C1 C7 121.48(15)
C3 C2 C1 117.89(16)
C3 C2 C10 119.40(15)
C1 C2 C10 122.42(15)
C4 C3 C2 121.71(17)
C3 C4 C5 120.34(17)
C6 C5 C4 118.63(17)
C5 C6 C1 121.86(16)
C8 C7 C31 126.20(15)
C8 C7 C1 118.33(15)
C31 C7 C1 115.35(14)
C7 C8 C21 126.84(15)
C7 C8 Pd1 119.50(12)
C21 C8 Pd1 113.62(11)
N1 C9 C11 107.51(14)
N1 C9 C12 107.84(15)
C11 C9 C12 110.33(16)
N1 C9 C10 111.29(14)
C11 C9 C10 112.24(15)
C12 C9 C10 107.56(15)
C2 C10 C9 119.88(14)
N2 C13 Pd1 173.91(15)
C13 N2 C14 168.36(17)
N2 C14 C17 108.89(15)
N2 C14 C15 107.62(15)
C17 C14 C15 111.51(18)
N2 C14 C16 105.94(15)
C17 C14 C16 110.53(18)
C15 C14 C16 112.10(16)
C26 C21 C22 117.95(16)
C26 C21 C8 121.36(15)
C22 C21 C8 120.60(16)
C23 C22 C21 120.67(17)
C24 C23 C22 120.43(18)
C23 C24 C25 119.53(17)
C24 C25 C26 120.17(17)
C25 C26 C21 121.23(17)
C36 C31 C32 117.69(16)
C36 C31 C7 122.26(15)
C32 C31 C7 119.86(16)
C33 C32 C31 121.07(19)
C34 C33 C32 120.36(19)
C33 C34 C35 119.35(18)
C34 C35 C36 120.49(18)
C35 C36 C31 121.03(17)
Cl4 C99 Cl2 121.9(3)
Cl4 C99 Cl3 114.1(3)
Cl2 C99 Cl3 109.2(3)

loop_
_geom_bond_atom_site_label_1
_geom_bond_atom_site_label_2
_geom_bond_distance
Pd1 C13 1.9421(17)
Pd1 C8 2.0165(16)
Pd1 N1 2.0931(15)
Pd1 Cl1 2.4126(5)
N1 C9 1.503(2)
C1 C6 1.397(2)
C1 C2 1.406(2)
C1 C7 1.497(2)
C2 C3 1.400(2)
C2 C10 1.516(2)
C3 C4 1.383(3)
C4 C5 1.388(3)
C5 C6 1.383(3)
C7 C8 1.339(2)
C7 C31 1.493(2)
C8 C21 1.481(2)
C9 C11 1.518(3)
C9 C12 1.529(3)
C9 C10 1.543(2)
C13 N2 1.150(2)
N2 C14 1.469(2)
C14 C17 1.522(3)
C14 C15 1.527(3)
C14 C16 1.530(3)
C21 C26 1.399(2)
C21 C22 1.400(2)
C22 C23 1.394(3)
C23 C24 1.386(3)
C24 C25 1.387(3)
C25 C26 1.388(2)
C31 C36 1.394(2)
C31 C32 1.398(2)
C32 C33 1.391(3)
C33 C34 1.380(3)
C34 C35 1.383(3)
C35 C36 1.389(2)
C99 Cl4 1.599(5)
C99 Cl2 1.690(5)
C99 Cl3 1.798(5)

loop_
_geom_hbond_atom_site_label_D
_geom_hbond_atom_site_label_H
_geom_hbond_atom_site_label_A
_geom_hbond_distance_DH
_geom_hbond_distance_HA
_geom_hbond_distance_DA
_geom_hbond_angle_DHA
_geom_hbond_site_symmetry_A
N1 H01B Cl1 0.841(18) 2.701(19) 3.4993(15) 159(2) 3_575
